data_7057978
loop_
_publ_author_name
'Cen, Peipei'
'Yuan, Weize'
'Luo, Shuchang'
'Liu, Xiangyu'
'Xie, Gang'
'Chen, Sanping'

_publ_section_title
;
 Solvent coligands fine-tuned the structures and magnetic properties of
 triple-bridged 1D azido-copper(ii) coordination polymers
;
_journal_issue 2
_journal_name_full 'New Journal of Chemistry'
_journal_page_first 601
_journal_paper_doi 10.1039/C8NJ04731F
_journal_volume 43
_journal_year 2019
_chemical_formula_sum 'C10 H10 Cu F3 N3 O3'
_chemical_formula_weight 340.75
_space_group_crystal_system triclinic
_space_group_IT_number 2
_space_group_name_Hall '-P 1'
_space_group_name_H-M_alt 'P -1'
_symmetry_space_group_name_Hall '-P 1'
_symmetry_space_group_name_H-M 'P -1'
_atom_sites_solution_hydrogens geom
_audit_creation_method SHELXL-2018/1
_audit_update_record
;
2018-06-18 deposited with the CCDC.
2018-11-20 downloaded from the CCDC.
;
_cell_angle_alpha 102.532(4)
_cell_angle_beta 94.963(4)
_cell_angle_gamma 93.215(4)
_cell_formula_units_Z 2
_cell_length_a 6.3596(14)
_cell_length_b 7.6821(18)
_cell_length_c 14.234(3)
_cell_measurement_reflns_used 536
_cell_measurement_temperature 296(2)
_cell_measurement_theta_max 19.34
_cell_measurement_theta_min 2.72
_cell_volume 674.3(3)
_computing_cell_refinement 'Bruker SAINT'
_computing_data_collection 'Bruker APEX2'
_computing_data_reduction 'Bruker SAINT'
_computing_molecular_graphics 'Bruker SHELXTL'
_computing_publication_material 'Bruker SHELXTL'
_computing_structure_refinement 'SHELXL-2018/1 (Sheldrick, 2018)'
_computing_structure_solution 'SHELXS-97 (Sheldrick, 2008)'
_diffrn_ambient_temperature 296(2)
_diffrn_measured_fraction_theta_full 0.990
_diffrn_measured_fraction_theta_max 0.990
_diffrn_measurement_device_type 'Bruker APEX-II CCD'
_diffrn_measurement_method '\f and \w scans'
_diffrn_radiation_type MoK\a
_diffrn_radiation_wavelength 0.71073
_diffrn_reflns_av_R_equivalents 0.0343
_diffrn_reflns_av_unetI/netI 0.0827
_diffrn_reflns_Laue_measured_fraction_full 0.990
_diffrn_reflns_Laue_measured_fraction_max 0.990
_diffrn_reflns_limit_h_max 6
_diffrn_reflns_limit_h_min -7
_diffrn_reflns_limit_k_max 8
_diffrn_reflns_limit_k_min -8
_diffrn_reflns_limit_l_max 16
_diffrn_reflns_limit_l_min -16
_diffrn_reflns_number 3237
_diffrn_reflns_point_group_measured_fraction_full 0.990
_diffrn_reflns_point_group_measured_fraction_max 0.990
_diffrn_reflns_theta_full 24.505
_diffrn_reflns_theta_max 24.505
_diffrn_reflns_theta_min 2.724
_exptl_absorpt_coefficient_mu 1.665
_exptl_absorpt_correction_type multi-scan
_exptl_absorpt_process_details sadabs
_exptl_crystal_colour green
_exptl_crystal_density_diffrn 1.678
_exptl_crystal_description strip
_exptl_crystal_F_000 342
_exptl_crystal_size_max 0.250
_exptl_crystal_size_mid 0.200
_exptl_crystal_size_min 0.130
_exptl_transmission_factor_max 0.7452
_exptl_transmission_factor_min 0.6260
_refine_diff_density_max 0.556
_refine_diff_density_min -0.601
_refine_diff_density_rms 0.139
_refine_ls_extinction_method none
_refine_ls_goodness_of_fit_ref 1.077
_refine_ls_hydrogen_treatment constr
_refine_ls_matrix_type full
_refine_ls_number_parameters 185
_refine_ls_number_reflns 2223
_refine_ls_number_restraints 12
_refine_ls_restrained_S_all 1.103
_refine_ls_R_factor_all 0.0943
_refine_ls_R_factor_gt 0.0637
_refine_ls_shift/su_max 0.000
_refine_ls_shift/su_mean 0.000
_refine_ls_structure_factor_coef Fsqd
_refine_ls_weighting_details 'w=1/[\s^2^(Fo^2^)+(0.1060P)^2^+0.7953P] where P=(Fo^2^+2Fc^2^)/3'
_refine_ls_weighting_scheme calc
_refine_ls_wR_factor_gt 0.1684
_refine_ls_wR_factor_ref 0.2082
_reflns_Friedel_coverage 0.000
_reflns_number_gt 1494
_reflns_number_total 2223
_reflns_threshold_expression 'I > 2\s(I)'
_cod_data_source_file c8nj04731f2.cif
_cod_data_source_block xb6735_0m
_cod_depositor_comments 'Adding full bibliography for 7057977--7057979.cif.'
_cod_database_code 7057978
_shelx_shelxl_version_number 2018/1
_shelx_space_group_comment
; 
The symmetry employed for this shelxl refinement is uniquely defined 
by the following loop, which should always be used as a source of 
symmetry information in preference to the above space-group names. 
They are only intended as comments. 
;
_shelx_estimated_absorpt_t_min 0.681
_shelx_estimated_absorpt_t_max 0.813

loop_
_space_group_symop_operation_xyz
'x, y, z'
'-x, -y, -z'

loop_
_atom_site_label
_atom_site_type_symbol
_atom_site_fract_x
_atom_site_fract_y
_atom_site_fract_z
_atom_site_U_iso_or_equiv
_atom_site_adp_type
_atom_site_occupancy
_atom_site_site_symmetry_order
_atom_site_calc_flag
_atom_site_refinement_flags_posn
_atom_site_refinement_flags_adp
_atom_site_refinement_flags_occupancy
Cu1 Cu 0.500000 0.500000 0.500000 0.0301(4) Uani 1 2 d S . P
Cu2 Cu 0.000000 0.500000 0.500000 0.0306(4) Uani 1 2 d S . P
O2 O 0.4125(8) 0.5825(8) 0.3840(4) 0.0420(15) Uani 1 1 d . . .
O1 O 0.0595(8) 0.5880(8) 0.3858(4) 0.0399(14) Uani 1 1 d . . .
C1 C 0.2250(13) 0.6003(10) 0.3496(5) 0.0331(19) Uani 1 1 d . . .
O3 O 0.2784(9) 0.7294(8) 0.5887(4) 0.0434(15) Uani 1 1 d . . .
H3A H 0.279536 0.819184 0.566282 0.052 Uiso 1 1 calc R U .
N1 N 0.2362(10) 0.3410(9) 0.4816(5) 0.0364(16) Uani 1 1 d . . .
C2 C 0.2135(13) 0.6476(10) 0.2509(5) 0.0345(19) Uani 1 1 d . . .
C7 C 0.3801(13) 0.6210(13) 0.1948(6) 0.048(2) Uani 1 1 d . . .
H7 H 0.500941 0.575064 0.218371 0.057 Uiso 1 1 calc R U .
N2 N 0.2360(11) 0.2024(10) 0.5079(6) 0.053(2) Uani 1 1 d . . .
C3 C 0.0348(15) 0.7142(14) 0.2157(7) 0.056(3) Uani 1 1 d . . .
H3 H -0.078711 0.731923 0.252876 0.067 Uiso 1 1 calc R U .
C6 C 0.3720(15) 0.6602(13) 0.1057(6) 0.052(3) Uani 1 1 d . . .
H6 H 0.486757 0.642586 0.069291 0.062 Uiso 1 1 calc R U .
C5 C 0.1887(14) 0.7274(12) 0.0693(6) 0.044(2) Uani 1 1 d . . .
F2 F 0.2644(13) 0.9338(11) -0.0256(5) 0.101(2) Uani 1 1 d . . .
F1 F -0.0099(12) 0.7597(12) -0.0709(5) 0.108(3) Uani 1 1 d . . .
F3 F 0.2897(14) 0.6642(12) -0.0894(5) 0.113(3) Uani 1 1 d . U .
C8 C 0.184(2) 0.7716(19) -0.0275(8) 0.081(4) Uani 1 1 d . . .
C4 C 0.0216(17) 0.7557(15) 0.1247(7) 0.064(3) Uani 1 1 d . . .
H4 H -0.099410 0.802238 0.101685 0.077 Uiso 1 1 calc R U .
N3 N 0.2344(16) 0.0700(14) 0.5325(9) 0.091(3) Uani 1 1 d . U .
C9 C 0.2903(18) 0.7801(15) 0.6908(7) 0.068(3) Uani 1 1 d . . .
H9A H 0.176361 0.855551 0.708770 0.081 Uiso 1 1 calc R U .
H9AB H 0.268334 0.673511 0.715968 0.081 Uiso 1 1 calc R U .
C10 C 0.484(2) 0.8725(19) 0.7350(9) 0.099(4) Uani 1 1 d . . .
H10A H 0.599487 0.805985 0.711152 0.148 Uiso 1 1 calc R U .
H10B H 0.489935 0.885758 0.803840 0.148 Uiso 1 1 calc R U .
H10C H 0.495654 0.988428 0.720069 0.148 Uiso 1 1 calc R U .

loop_
_atom_site_aniso_label
_atom_site_aniso_U_11
_atom_site_aniso_U_22
_atom_site_aniso_U_33
_atom_site_aniso_U_23
_atom_site_aniso_U_13
_atom_site_aniso_U_12
Cu1 0.0240(7) 0.0379(9) 0.0341(8) 0.0199(6) 0.0042(6) 0.0031(6)
Cu2 0.0242(7) 0.0391(9) 0.0356(8) 0.0215(6) 0.0064(6) 0.0074(6)
O2 0.038(3) 0.057(4) 0.040(3) 0.029(3) 0.006(3) 0.003(3)
O1 0.033(3) 0.053(4) 0.046(3) 0.031(3) 0.017(3) 0.015(3)
C1 0.046(5) 0.030(4) 0.025(4) 0.012(4) -0.002(4) 0.004(4)
O3 0.059(4) 0.037(3) 0.035(3) 0.010(3) 0.004(3) 0.005(3)
N1 0.035(4) 0.041(4) 0.037(4) 0.014(3) 0.005(3) 0.010(3)
C2 0.048(5) 0.034(5) 0.025(4) 0.013(4) 0.002(4) 0.008(4)
C7 0.038(5) 0.066(6) 0.049(6) 0.031(5) 0.003(4) 0.016(4)
N2 0.039(4) 0.034(4) 0.090(6) 0.026(4) -0.001(4) 0.004(3)
C3 0.047(6) 0.084(8) 0.052(6) 0.039(6) 0.014(5) 0.028(5)
C6 0.065(6) 0.060(6) 0.034(5) 0.014(5) 0.009(5) 0.015(5)
C5 0.051(5) 0.055(6) 0.031(5) 0.017(4) 0.006(4) 0.008(4)
F2 0.151(7) 0.088(5) 0.073(5) 0.050(4) -0.003(4) -0.011(5)
F1 0.096(5) 0.182(8) 0.059(4) 0.059(5) -0.013(4) 0.015(5)
F3 0.168(7) 0.135(6) 0.060(4) 0.046(4) 0.047(4) 0.067(6)
C8 0.130(12) 0.088(10) 0.037(6) 0.032(6) 0.012(7) 0.043(9)
C4 0.074(7) 0.084(8) 0.042(6) 0.031(5) -0.010(5) 0.030(6)
N3 0.086(6) 0.055(5) 0.149(8) 0.056(6) 0.009(6) 0.010(5)
C9 0.092(8) 0.054(7) 0.052(7) 0.002(5) 0.007(6) -0.006(6)
C10 0.121(11) 0.100(11) 0.065(8) 0.009(8) 0.004(8) -0.024(9)

loop_
_atom_type_symbol
_atom_type_description
_atom_type_scat_dispersion_real
_atom_type_scat_dispersion_imag
_atom_type_scat_source
C C 0.0033 0.0016 'International Tables Vol C Tables 4.2.6.8 and 6.1.1.4'
H H 0.0000 0.0000 'International Tables Vol C Tables 4.2.6.8 and 6.1.1.4'
N N 0.0061 0.0033 'International Tables Vol C Tables 4.2.6.8 and 6.1.1.4'
O O 0.0106 0.0060 'International Tables Vol C Tables 4.2.6.8 and 6.1.1.4'
Cu Cu 0.3201 1.2651 'International Tables Vol C Tables 4.2.6.8 and 6.1.1.4'
F F 0.0171 0.0103 'International Tables Vol C Tables 4.2.6.8 and 6.1.1.4'

loop_
_geom_angle_atom_site_label_1
_geom_angle_atom_site_label_2
_geom_angle_atom_site_label_3
_geom_angle
_geom_angle_site_symmetry_1
_geom_angle_site_symmetry_3
O2 Cu1 O2 180.0(3) 2_666 .
O2 Cu1 N1 89.4(3) 2_666 .
O2 Cu1 N1 90.6(3) . .
O2 Cu1 N1 90.6(3) 2_666 2_666
O2 Cu1 N1 89.4(3) . 2_666
N1 Cu1 N1 180.0 . 2_666
O2 Cu1 O3 92.8(2) 2_666 .
O2 Cu1 O3 87.2(2) . .
N1 Cu1 O3 83.8(2) . .
N1 Cu1 O3 96.2(2) 2_666 .
O1 Cu2 O1 180.0 . 2_566
O1 Cu2 N1 89.5(2) . 2_566
O1 Cu2 N1 90.5(2) 2_566 2_566
O1 Cu2 N1 90.5(2) . .
O1 Cu2 N1 89.5(2) 2_566 .
N1 Cu2 N1 180.0(3) 2_566 .
O1 Cu2 O3 85.9(2) . .
O1 Cu2 O3 94.1(2) 2_566 .
N1 Cu2 O3 95.4(2) 2_566 .
N1 Cu2 O3 84.6(2) . .
C1 O2 Cu1 128.1(5) . .
C1 O1 Cu2 130.1(5) . .
O1 C1 O2 128.8(7) . .
O1 C1 C2 117.4(7) . .
O2 C1 C2 113.8(7) . .
C9 O3 Cu2 119.3(6) . .
C9 O3 Cu1 123.2(6) . .
Cu2 O3 Cu1 79.22(16) . .
C9 O3 H3A 109.5 . .
Cu2 O3 H3A 111.3 . .
Cu1 O3 H3A 111.4 . .
N2 N1 Cu1 120.2(5) . .
N2 N1 Cu2 122.4(6) . .
Cu1 N1 Cu2 106.4(3) . .
C3 C2 C7 119.1(7) . .
C3 C2 C1 120.2(7) . .
C7 C2 C1 120.7(7) . .
C6 C7 C2 121.7(8) . .
C6 C7 H7 119.2 . .
C2 C7 H7 119.2 . .
N3 N2 N1 179.5(11) . .
C2 C3 C4 120.7(8) . .
C2 C3 H3 119.7 . .
C4 C3 H3 119.7 . .
C7 C6 C5 119.4(8) . .
C7 C6 H6 120.3 . .
C5 C6 H6 120.3 . .
C4 C5 C6 119.6(8) . .
C4 C5 C8 121.8(8) . .
C6 C5 C8 118.6(9) . .
F2 C8 F1 105.9(9) . .
F2 C8 F3 105.0(11) . .
F1 C8 F3 104.9(10) . .
F2 C8 C5 114.0(10) . .
F1 C8 C5 112.5(11) . .
F3 C8 C5 113.8(9) . .
C5 C4 C3 119.6(8) . .
C5 C4 H4 120.2 . .
C3 C4 H4 120.2 . .
C10 C9 O3 114.1(10) . .
C10 C9 H9A 108.7 . .
O3 C9 H9A 108.7 . .
C10 C9 H9AB 108.7 . .
O3 C9 H9AB 108.7 . .
H9A C9 H9AB 107.6 . .
C9 C10 H10A 109.5 . .
C9 C10 H10B 109.5 . .
H10A C10 H10B 109.5 . .
C9 C10 H10C 109.5 . .
H10A C10 H10C 109.5 . .
H10B C10 H10C 109.5 . .

loop_
_geom_bond_atom_site_label_1
_geom_bond_atom_site_label_2
_geom_bond_distance
_geom_bond_site_symmetry_2
Cu1 O2 1.942(5) 2_666
Cu1 O2 1.943(5) .
Cu1 N1 1.983(7) .
Cu1 N1 1.983(7) 2_666
Cu1 O3 2.511(5) .
Cu2 O1 1.949(5) .
Cu2 O1 1.949(5) 2_566
Cu2 N1 1.988(6) 2_566
Cu2 N1 1.988(6) .
Cu2 O3 2.476(6) .
O2 C1 1.275(9) .
O1 C1 1.219(9) .
C1 C2 1.522(10) .
O3 C9 1.416(11) .
O3 H3A 0.8200 .
N1 N2 1.202(9) .
C2 C3 1.372(11) .
C2 C7 1.379(11) .
C7 C6 1.364(11) .
C7 H7 0.9300 .
N2 N3 1.146(11) .
C3 C4 1.396(12) .
C3 H3 0.9300 .
C6 C5 1.404(11) .
C6 H6 0.9300 .
C5 C4 1.377(13) .
C5 C8 1.487(12) .
F2 C8 1.314(15) .
F1 C8 1.320(14) .
F3 C8 1.326(12) .
C4 H4 0.9300 .
C9 C10 1.413(16) .
C9 H9A 0.9700 .
C9 H9AB 0.9700 .
C10 H10A 0.9600 .
C10 H10B 0.9600 .
C10 H10C 0.9600 .

loop_
_geom_hbond_atom_site_label_D
_geom_hbond_atom_site_label_H
_geom_hbond_atom_site_label_A
_geom_hbond_distance_DH
_geom_hbond_distance_HA
_geom_hbond_distance_DA
_geom_hbond_angle_DHA
_geom_hbond_site_symmetry_A
_geom_hbond_publ_flag
O3 H3A N3 0.82 2.11 2.917(11) 166.9 1_565 yes

loop_
_geom_torsion_atom_site_label_1
_geom_torsion_atom_site_label_2
_geom_torsion_atom_site_label_3
_geom_torsion_atom_site_label_4
_geom_torsion
Cu2 O1 C1 O2 -11.0(13)
Cu2 O1 C1 C2 170.6(5)
Cu1 O2 C1 O1 8.4(13)
Cu1 O2 C1 C2 -173.2(5)
O1 C1 C2 C3 14.9(12)
O2 C1 C2 C3 -163.7(8)
O1 C1 C2 C7 -163.7(8)
O2 C1 C2 C7 17.7(11)
C3 C2 C7 C6 0.4(14)
C1 C2 C7 C6 179.1(8)
C7 C2 C3 C4 -0.4(15)
C1 C2 C3 C4 -179.1(9)
C2 C7 C6 C5 -0.8(15)
C7 C6 C5 C4 1.2(15)
C7 C6 C5 C8 179.2(10)
C4 C5 C8 F2 91.7(15)
C6 C5 C8 F2 -86.3(12)
C4 C5 C8 F1 -28.8(16)
C6 C5 C8 F1 153.2(10)
C4 C5 C8 F3 -147.9(12)
C6 C5 C8 F3 34.1(17)
C6 C5 C4 C3 -1.2(16)
C8 C5 C4 C3 -179.1(11)
C2 C3 C4 C5 0.8(17)
Cu2 O3 C9 C10 163.6(9)
Cu1 O3 C9 C10 67.3(12)
